data_7106742
loop_
_publ_author_name
'Shyamaprosad Goswami'
'Debabrata Sen'
'Nirmal Kumar Das'
'Hoong-Kun Fun'
'Ching Kheng Quah'

_publ_section_title
;
 A new rhodamine based colorimetric 'off-on' fluorescence sensor selective
 for Pd2+ along with the first bound X-ray crystal structure
;
_journal_name_full Chem.Commun.
_journal_page_first 9101
_journal_paper_doi 10.1039/c1cc12845k
_journal_volume 47
_journal_year 2011
_chemical_formula_moiety 'C38 H37 Cl N5 O3 Pd, 0.5(Cl4 Pd), 0.44(Cl2 Pd), H2 O'
_chemical_formula_sum 'C38 H39 Cl3.88 N5 O4 Pd1.94'
_chemical_formula_weight 973.88
_chemical_name_systematic
;
?
;
_space_group_IT_number 15
_symmetry_cell_setting monoclinic
_symmetry_space_group_name_Hall '-C 2yc'
_symmetry_space_group_name_H-M 'C 1 2/c 1'
_atom_sites_solution_hydrogens geom
_atom_sites_solution_primary direct
_atom_sites_solution_secondary difmap
_audit_creation_method SHELXL-97
_cell_angle_alpha 90.00
_cell_angle_beta 103.155(1)
_cell_angle_gamma 90.00
_cell_formula_units_Z 8
_cell_length_a 21.8033(4)
_cell_length_b 16.4269(3)
_cell_length_c 22.7565(5)
_cell_measurement_reflns_used 5713
_cell_measurement_temperature 100
_cell_measurement_theta_max 22.88
_cell_measurement_theta_min 2.24
_cell_volume 7936.6(3)
_computing_cell_refinement 'SAINT (Bruker, 2009)'
_computing_data_collection 'APEX2 (Bruker, 2009)'
_computing_data_reduction SAINT
_computing_molecular_graphics SHELXTL
_computing_publication_material
;
SHELXTL (Sheldrick, 2008), PLATON (Spek, 2009)
;
_computing_structure_refinement SHELXTL
_computing_structure_solution 'SHELXTL (Sheldrick, 2008)'
_diffrn_ambient_temperature 100.0(1)
_diffrn_measured_fraction_theta_full 1.000
_diffrn_measured_fraction_theta_max 1.000
_diffrn_measurement_device_type
;
Bruker SMART APEXII CCD area-detector diffractometer
;
_diffrn_measurement_method '\f and \w scans'
_diffrn_radiation_monochromator graphite
_diffrn_radiation_source 'fine-focus sealed tube'
_diffrn_radiation_type MoK\a
_diffrn_radiation_wavelength 0.71073
_diffrn_reflns_av_R_equivalents 0.0654
_diffrn_reflns_av_sigmaI/netI 0.0937
_diffrn_reflns_limit_h_max 28
_diffrn_reflns_limit_h_min -19
_diffrn_reflns_limit_k_max 21
_diffrn_reflns_limit_k_min -21
_diffrn_reflns_limit_l_max 27
_diffrn_reflns_limit_l_min -29
_diffrn_reflns_number 34522
_diffrn_reflns_theta_full 27.50
_diffrn_reflns_theta_max 27.50
_diffrn_reflns_theta_min 1.57
_diffrn_standards_number 0
_exptl_absorpt_coefficient_mu 1.188
_exptl_absorpt_correction_T_max 0.8824
_exptl_absorpt_correction_T_min 0.6917
_exptl_absorpt_correction_type multi-scan
_exptl_absorpt_process_details '(<i>SADABS</i>; Bruker, 2005)'
_exptl_crystal_colour bronze
_exptl_crystal_density_diffrn 1.630
_exptl_crystal_density_method 'not measured'
_exptl_crystal_description block
_exptl_crystal_F_000 3914
_exptl_crystal_size_max 0.34
_exptl_crystal_size_mid 0.13
_exptl_crystal_size_min 0.11
_refine_diff_density_max 1.931
_refine_diff_density_min -1.859
_refine_diff_density_rms 0.174
_refine_ls_extinction_method none
_refine_ls_goodness_of_fit_ref 1.032
_refine_ls_hydrogen_treatment constr
_refine_ls_matrix_type full
_refine_ls_number_parameters 516
_refine_ls_number_reflns 9119
_refine_ls_number_restraints 16
_refine_ls_restrained_S_all 1.077
_refine_ls_R_factor_all 0.1956
_refine_ls_R_factor_gt 0.1176
_refine_ls_shift/su_max <0.001
_refine_ls_shift/su_mean <0.001
_refine_ls_structure_factor_coef Fsqd
_refine_ls_weighting_details 'calc w=1/[\s^2^(Fo^2^)+(0.1457P)^2^+144.8642P] where P=(Fo^2^+2Fc^2^)/3'
_refine_ls_weighting_scheme calc
_refine_ls_wR_factor_gt 0.2851
_refine_ls_wR_factor_ref 0.3417
_reflns_number_gt 4803
_reflns_number_total 9119
_reflns_threshold_expression I>2\s(I)
_cod_data_source_file c1cc12845k.txt
_cod_data_source_block fs196_0m
_cod_original_sg_symbol_H-M 'C 2/c'
_cod_database_code 7106742

loop_
_symmetry_equiv_pos_as_xyz
'x, y, z'
'-x, y, -z+1/2'
'x+1/2, y+1/2, z'
'-x+1/2, y+1/2, -z+1/2'
'-x, -y, -z'
'x, -y, z-1/2'
'-x+1/2, -y+1/2, -z'
'x+1/2, -y+1/2, z-1/2'

loop_
_atom_site_label
_atom_site_type_symbol
_atom_site_fract_x
_atom_site_fract_y
_atom_site_fract_z
_atom_site_U_iso_or_equiv
_atom_site_adp_type
_atom_site_occupancy
_atom_site_symmetry_multiplicity
_atom_site_calc_flag
_atom_site_refinement_flags
_atom_site_disorder_assembly
_atom_site_disorder_group
Pd2A Pd 0.0517(2) 0.3824(3) 0.8242(3) 0.0444(19) Uani 0.248(5) 1 d PD . 1
Cl2A Cl -0.0562(4) 0.3800(6) 0.7855(7) 0.033(2) Uiso 0.248(5) 1 d PD . 1
Cl3A Cl 0.1472(6) 0.3756(9) 0.8695(8) 0.071(4) Uiso 0.248(5) 1 d PD . 1
Cl4A Cl 0.0692(8) 0.3966(10) 0.7361(8) 0.068(5) Uiso 0.248(5) 1 d PD . 1
Cl5A Cl 0.0314(6) 0.3885(7) 0.9182(6) 0.056(3) Uiso 0.248(5) 1 d PD . 1
Pd2B Pd 0.0508(2) 0.3949(2) 0.8665(4) 0.060(2) Uani 0.252(5) 1 d PD . 2
Cl2B Cl -0.0495(6) 0.3913(10) 0.8103(9) 0.071(5) Uiso 0.252(5) 1 d PD . 2
Cl3B Cl 0.1466(6) 0.3902(9) 0.9184(7) 0.074(4) Uiso 0.252(5) 1 d PD . 2
Cl4B Cl 0.0836(5) 0.3901(7) 0.7792(6) 0.053(3) Uiso 0.252(5) 1 d PD . 2
Cl5B Cl 0.0144(7) 0.3983(9) 0.9512(6) 0.073(4) Uiso 0.252(5) 1 d PD . 2
Pd2C Pd 0.0240(2) 0.38526(18) 0.7967(3) 0.109(2) Uani 0.441(6) 1 d PD . 3
Cl2C Cl 0.1351(5) 0.3759(8) 0.8383(6) 0.107(4) Uiso 0.441(6) 1 d PD . 3
Cl3C Cl -0.0212(6) 0.3770(8) 0.8744(5) 0.119(4) Uiso 0.441(6) 1 d PD . 3
Pd1 Pd 0.30205(4) 0.59896(5) 0.06702(4) 0.0545(4) Uani 1 1 d . . .
Cl1 Cl 0.3270(2) 0.5035(2) 0.00171(17) 0.0895(13) Uani 1 1 d . . .
O1 O 0.4158(4) 0.7138(4) 0.2277(5) 0.066(3) Uani 1 1 d . . .
O2 O 0.2716(4) 0.3955(4) 0.1681(4) 0.053(2) Uani 1 1 d . . .
H2 H 0.2946 0.3551 0.1802 0.080 Uiso 1 1 calc R . .
O3 O 0.2299(5) 0.7425(6) 0.1876(5) 0.083(3) Uani 1 1 d . . .
C20 C 0.3020(5) 0.4470(6) 0.1397(5) 0.043(2) Uani 1 1 d . . .
N2 N 0.2805(4) 0.6875(5) 0.1217(5) 0.058(3) Uani 1 1 d . . .
N3 N 0.3273(5) 0.6943(7) 0.0229(6) 0.076(4) Uani 1 1 d . . .
N4 N 0.5261(6) 0.8209(7) 0.0895(8) 0.115(6) Uani 1 1 d . . .
H4A H 0.5399 0.8127 0.0566 0.138 Uiso 1 1 calc R . .
N5 N 0.3163(9) 0.6293(7) 0.3760(6) 0.111(6) Uani 1 1 d . . .
H5B H 0.3058 0.5896 0.3978 0.133 Uiso 1 1 calc R . .
C1 C 0.4434(5) 0.6211(6) 0.1539(6) 0.054(3) Uani 1 1 d . . .
C2 C 0.4675(6) 0.6155(8) 0.1021(7) 0.062(3) Uani 1 1 d . . .
H2A H 0.4657 0.5646 0.0821 0.074 Uiso 1 1 calc R . .
C3 C 0.4940(6) 0.6814(10) 0.0789(8) 0.084(5) Uani 1 1 d . . .
C4 C 0.4969(6) 0.7582(7) 0.1116(9) 0.084(5) Uani 1 1 d . . .
C5 C 0.4711(5) 0.7669(8) 0.1621(8) 0.078(5) Uani 1 1 d . . .
H5A H 0.4723 0.8181 0.1817 0.094 Uiso 1 1 calc R . .
C6 C 0.4435(5) 0.6998(7) 0.1835(8) 0.070(4) Uani 1 1 d . . .
C7 C 0.3905(6) 0.6526(7) 0.2527(7) 0.067(4) Uani 1 1 d . . .
C8 C 0.3642(7) 0.6719(7) 0.2991(7) 0.070(4) Uani 1 1 d . . .
H8A H 0.3615 0.7272 0.3105 0.084 Uiso 1 1 calc R . .
C9 C 0.3412(9) 0.6109(8) 0.3301(7) 0.082(5) Uani 1 1 d . . .
C10 C 0.3457(8) 0.5265(8) 0.3115(6) 0.078(4) Uani 1 1 d . . .
C11 C 0.3708(7) 0.5088(7) 0.2647(6) 0.067(4) Uani 1 1 d . . .
H11A H 0.3729 0.4533 0.2536 0.080 Uiso 1 1 calc R . .
C12 C 0.3944(6) 0.5688(6) 0.2306(6) 0.060(4) Uani 1 1 d . . .
C13 C 0.4173(5) 0.5545(7) 0.1800(6) 0.055(3) Uani 1 1 d . . .
C14 C 0.4199(6) 0.4717(7) 0.1563(6) 0.058(3) Uani 1 1 d . . .
C15 C 0.4785(7) 0.4400(8) 0.1561(7) 0.080(5) Uani 1 1 d . . .
H15A H 0.5150 0.4723 0.1700 0.097 Uiso 1 1 calc R . .
C16 C 0.4843(7) 0.3627(9) 0.1362(8) 0.088(5) Uani 1 1 d . . .
H16A H 0.5253 0.3422 0.1373 0.106 Uiso 1 1 calc R . .
C17 C 0.4325(8) 0.3127(8) 0.1143(7) 0.083(5) Uani 1 1 d . . .
H17A H 0.4367 0.2598 0.0988 0.099 Uiso 1 1 calc R . .
C18 C 0.3747(6) 0.3450(7) 0.1167(6) 0.062(3) Uani 1 1 d . . .
H18A H 0.3382 0.3121 0.1041 0.074 Uiso 1 1 calc R . .
C19 C 0.3675(6) 0.4221(6) 0.1361(6) 0.056(3) Uani 1 1 d . . .
N1 N 0.2739(4) 0.5121(5) 0.1161(4) 0.050(2) Uani 1 1 d . . .
C21 C 0.2114(6) 0.5325(6) 0.1248(6) 0.062(3) Uani 1 1 d . . .
H21A H 0.1920 0.4840 0.1390 0.075 Uiso 1 1 calc R . .
H21B H 0.1840 0.5504 0.0861 0.075 Uiso 1 1 calc R . .
C22 C 0.2174(7) 0.5996(7) 0.1706(7) 0.072(4) Uani 1 1 d . . .
H22A H 0.2438 0.5781 0.2087 0.086 Uiso 1 1 calc R . .
H22B H 0.1749 0.6086 0.1778 0.086 Uiso 1 1 calc R . .
C23 C 0.2437(6) 0.6829(8) 0.1607(7) 0.063(3) Uani 1 1 d . . .
C24 C 0.3069(5) 0.7643(7) 0.1084(8) 0.076(5) Uani 1 1 d . . .
C25 C 0.3125(6) 0.8333(7) 0.1424(9) 0.087(5) Uani 1 1 d . . .
H25A H 0.2975 0.8339 0.1785 0.105 Uiso 1 1 calc R . .
C26 C 0.3407(9) 0.9045(10) 0.1243(14) 0.131(10) Uani 1 1 d . . .
H26A H 0.3444 0.9518 0.1488 0.158 Uiso 1 1 calc R . .
C27 C 0.3628(9) 0.9067(10) 0.0720(17) 0.156(15) Uani 1 1 d . . .
H27A H 0.3815 0.9547 0.0606 0.187 Uiso 1 1 calc R . .
C28 C 0.3568(7) 0.8361(8) 0.0359(11) 0.105(7) Uani 1 1 d . . .
C29 C 0.3804(7) 0.8344(12) -0.0145(12) 0.116(9) Uani 1 1 d . . .
H29A H 0.4016 0.8805 -0.0255 0.139 Uiso 1 1 calc R . .
C30 C 0.3731(7) 0.7641(13) -0.0498(10) 0.117(8) Uani 1 1 d . . .
H30A H 0.3849 0.7639 -0.0875 0.140 Uiso 1 1 calc R . .
C31 C 0.3480(6) 0.6934(10) -0.0289(8) 0.092(6) Uani 1 1 d . . .
H31A H 0.3456 0.6444 -0.0515 0.110 Uiso 1 1 calc R . .
C32 C 0.3297(6) 0.7664(8) 0.0567(9) 0.084(6) Uani 1 1 d . . .
C33 C 0.5181(7) 0.6704(10) 0.0239(9) 0.104(6) Uani 1 1 d . . .
H33A H 0.5077 0.6155 0.0078 0.157 Uiso 1 1 calc R . .
H33B H 0.5639 0.6776 0.0336 0.157 Uiso 1 1 calc R . .
H33C H 0.4986 0.7107 -0.0064 0.157 Uiso 1 1 calc R . .
C34 C 0.5356(9) 0.9024(9) 0.1185(13) 0.148(11) Uani 1 1 d . . .
H34A H 0.4964 0.9196 0.1301 0.177 Uiso 1 1 calc R . .
H34B H 0.5450 0.9426 0.0894 0.177 Uiso 1 1 calc R . .
C35 C 0.5894(8) 0.9002(9) 0.1742(13) 0.144(11) Uani 1 1 d . . .
H35A H 0.5944 0.9541 0.1931 0.215 Uiso 1 1 calc R . .
H35B H 0.6284 0.8850 0.1625 0.215 Uiso 1 1 calc R . .
H35C H 0.5801 0.8602 0.2029 0.215 Uiso 1 1 calc R . .
C36 C 0.3052(12) 0.7147(10) 0.3921(9) 0.124(8) Uani 1 1 d . . .
H36A H 0.3427 0.7482 0.3909 0.149 Uiso 1 1 calc R . .
H36B H 0.2688 0.7374 0.3625 0.149 Uiso 1 1 calc R . .
C37 C 0.2933(9) 0.7170(10) 0.4506(10) 0.127(8) Uani 1 1 d . . .
H37A H 0.2968 0.7732 0.4654 0.190 Uiso 1 1 calc R . .
H37B H 0.3241 0.6828 0.4778 0.190 Uiso 1 1 calc R . .
H37C H 0.2508 0.6966 0.4491 0.190 Uiso 1 1 calc R . .
C38 C 0.3191(14) 0.4612(10) 0.3451(8) 0.169(13) Uani 1 1 d . . .
H38A H 0.3199 0.4089 0.3246 0.253 Uiso 1 1 calc R . .
H38B H 0.2756 0.4749 0.3459 0.253 Uiso 1 1 calc R . .
H38C H 0.3445 0.4574 0.3864 0.253 Uiso 1 1 calc R . .
O1W O 0.3349(5) 0.2851(5) 0.2329(4) 0.081(3) Uani 1 1 d . . .
H1W1 H 0.3796 0.2789 0.2522 0.097 Uiso 1 1 d R . .
H2W1 H 0.3198 0.2744 0.2578 0.097 Uiso 1 1 d R . .

loop_
_atom_site_aniso_label
_atom_site_aniso_U_11
_atom_site_aniso_U_22
_atom_site_aniso_U_33
_atom_site_aniso_U_23
_atom_site_aniso_U_13
_atom_site_aniso_U_12
Pd2A 0.026(2) 0.0209(18) 0.080(5) -0.0002(18) -0.003(2) 0.0007(15)
Pd2B 0.057(3) 0.0202(17) 0.117(6) 0.013(2) 0.049(3) 0.0003(15)
Pd2C 0.078(3) 0.0247(12) 0.256(6) 0.035(2) 0.105(3) 0.0133(15)
Pd1 0.0462(5) 0.0346(5) 0.0737(7) 0.0227(4) -0.0051(4) -0.0117(4)
Cl1 0.144(4) 0.060(2) 0.063(2) 0.0194(16) 0.021(2) -0.013(2)
O1 0.050(5) 0.028(4) 0.114(8) 0.014(4) 0.004(5) -0.006(3)
O2 0.071(5) 0.026(4) 0.067(5) 0.006(3) 0.023(4) -0.007(3)
O3 0.086(7) 0.067(6) 0.088(7) -0.001(5) 0.003(6) 0.001(5)
C20 0.052(6) 0.023(5) 0.056(7) 0.004(4) 0.012(5) -0.007(4)
N2 0.043(5) 0.024(4) 0.097(8) 0.009(5) -0.002(5) -0.001(4)
N3 0.043(6) 0.061(7) 0.107(10) 0.056(7) -0.016(6) -0.009(5)
N4 0.067(8) 0.062(8) 0.225(18) 0.073(10) 0.051(10) 0.019(6)
N5 0.205(17) 0.052(7) 0.082(9) -0.028(7) 0.047(10) -0.051(9)
C1 0.032(6) 0.036(6) 0.085(9) 0.029(5) -0.008(6) -0.005(4)
C2 0.044(7) 0.055(7) 0.084(10) 0.020(6) 0.007(6) -0.004(5)
C3 0.040(7) 0.093(12) 0.114(13) 0.057(10) 0.005(8) -0.002(7)
C4 0.031(7) 0.035(7) 0.174(16) 0.043(8) -0.003(8) 0.006(5)
C5 0.029(6) 0.040(7) 0.163(15) 0.026(8) 0.017(8) 0.003(5)
C6 0.029(6) 0.034(6) 0.127(13) 0.030(7) -0.022(7) -0.008(5)
C7 0.065(8) 0.033(6) 0.082(10) 0.019(6) -0.024(7) -0.022(6)
C8 0.090(10) 0.032(6) 0.076(10) -0.004(6) -0.004(8) -0.017(6)
C9 0.128(14) 0.047(8) 0.067(10) -0.011(6) 0.011(9) -0.031(8)
C10 0.133(13) 0.040(7) 0.061(9) -0.010(6) 0.024(9) -0.029(7)
C11 0.109(11) 0.024(5) 0.051(8) 0.006(5) -0.015(7) -0.019(6)
C12 0.057(7) 0.026(5) 0.079(9) 0.012(5) -0.019(7) -0.013(5)
C13 0.041(6) 0.033(6) 0.081(9) 0.023(6) -0.005(6) -0.006(4)
C14 0.054(7) 0.034(6) 0.081(9) 0.016(6) 0.005(6) -0.003(5)
C15 0.062(9) 0.038(7) 0.135(14) 0.028(8) 0.009(8) -0.002(6)
C16 0.073(10) 0.065(9) 0.132(14) 0.040(9) 0.036(10) 0.010(8)
C17 0.104(12) 0.030(6) 0.122(13) 0.016(7) 0.042(10) 0.002(7)
C18 0.070(9) 0.034(6) 0.085(9) 0.003(6) 0.026(7) -0.018(6)
C19 0.071(8) 0.033(6) 0.064(8) 0.017(5) 0.015(6) -0.010(5)
N1 0.046(5) 0.034(5) 0.066(6) 0.011(4) 0.006(4) -0.019(4)
C21 0.063(8) 0.032(6) 0.093(10) 0.026(6) 0.022(7) -0.015(5)
C22 0.070(9) 0.048(7) 0.099(11) 0.022(7) 0.025(8) 0.001(6)
C23 0.052(8) 0.049(7) 0.080(10) 0.017(7) 0.001(7) 0.002(6)
C24 0.026(6) 0.029(6) 0.159(15) 0.038(8) -0.012(7) 0.007(4)
C25 0.048(7) 0.025(6) 0.175(16) 0.006(8) -0.004(9) 0.009(5)
C26 0.060(12) 0.033(8) 0.28(3) 0.014(13) -0.014(14) 0.017(8)
C27 0.054(11) 0.031(8) 0.36(4) 0.066(16) -0.006(17) -0.003(7)
C28 0.043(8) 0.037(7) 0.22(2) 0.069(10) 0.006(11) 0.007(6)
C29 0.037(8) 0.082(13) 0.21(2) 0.089(15) -0.007(11) -0.015(8)
C30 0.049(9) 0.135(17) 0.153(17) 0.107(15) -0.006(10) -0.013(10)
C31 0.054(8) 0.088(11) 0.122(14) 0.070(10) -0.007(8) -0.013(7)
C32 0.031(6) 0.053(8) 0.152(15) 0.055(9) -0.015(8) -0.011(6)
C33 0.064(10) 0.098(13) 0.156(17) 0.073(12) 0.034(11) 0.012(8)
C34 0.070(11) 0.044(9) 0.34(3) 0.076(14) 0.071(17) 0.019(8)
C35 0.059(10) 0.042(8) 0.34(3) 0.022(13) 0.076(16) -0.005(7)
C36 0.22(2) 0.055(9) 0.109(14) -0.042(9) 0.059(15) -0.044(12)
C37 0.118(15) 0.070(11) 0.18(2) -0.062(13) 0.014(14) 0.014(10)
C38 0.39(4) 0.059(10) 0.093(13) -0.033(9) 0.127(19) -0.094(16)
O1W 0.116(8) 0.039(5) 0.094(7) 0.025(4) 0.037(6) 0.020(5)

loop_
_atom_type_symbol
_atom_type_description
_atom_type_scat_dispersion_real
_atom_type_scat_dispersion_imag
_atom_type_scat_source
C C 0.0033 0.0016 'International Tables Vol C Tables 4.2.6.8 and 6.1.1.4'
H H 0.0000 0.0000 'International Tables Vol C Tables 4.2.6.8 and 6.1.1.4'
N N 0.0061 0.0033 'International Tables Vol C Tables 4.2.6.8 and 6.1.1.4'
O O 0.0106 0.0060 'International Tables Vol C Tables 4.2.6.8 and 6.1.1.4'
Cl Cl 0.1484 0.1585 'International Tables Vol C Tables 4.2.6.8 and 6.1.1.4'
Pd Pd -0.9988 1.0072 'International Tables Vol C Tables 4.2.6.8 and 6.1.1.4'

loop_
_geom_angle_atom_site_label_1
_geom_angle_atom_site_label_2
_geom_angle_atom_site_label_3
_geom_angle
_geom_angle_site_symmetry_1
_geom_angle_site_symmetry_3
_geom_angle_publ_flag
Cl3A Pd2A Cl4A 95.6(7) . . ?
Cl3A Pd2A Cl5A 85.7(6) . . ?
Cl4A Pd2A Cl5A 171.2(6) . . ?
Cl3A Pd2A Cl2A 172.1(6) . . ?
Cl4A Pd2A Cl2A 91.6(5) . . ?
Cl5A Pd2A Cl2A 87.7(5) . . ?
Cl3A Pd2A Cl2A 103.1(6) . 2_556 ?
Cl4A Pd2A Cl2A 10.6(5) . 2_556 ?
Cl5A Pd2A Cl2A 171.1(4) . 2_556 ?
Cl2A Pd2A Cl2A 83.6(4) . 2_556 ?
Cl3A Pd2A Cl4A 177.6(6) . 2_556 ?
Cl4A Pd2A Cl4A 82.8(6) . 2_556 ?
Cl5A Pd2A Cl4A 95.6(5) . 2_556 ?
Cl2A Pd2A Cl4A 10.1(4) . 2_556 ?
Cl2A Pd2A Cl4A 75.5(4) 2_556 2_556 ?
Cl4A Cl2A Pd2A 125(2) 2_556 . ?
Pd2A Cl2A Pd2A 96.4(4) . 2_556 ?
Cl2A Cl4A Pd2A 126(3) 2_556 . ?
Pd2A Cl4A Pd2A 96.1(6) . 2_556 ?
Cl3B Pd2B Cl5B 91.1(6) . . ?
Cl3B Pd2B Cl4B 91.1(5) . . ?
Cl5B Pd2B Cl4B 177.7(6) . . ?
Cl3B Pd2B Cl2B 176.3(6) . . ?
Cl5B Pd2B Cl2B 90.0(6) . . ?
Cl4B Pd2B Cl2B 87.8(6) . . ?
Cl4B Cl2B Pd2B 131.4(8) 2_556 . ?
Cl2B Cl4B Pd2B 140.7(7) 2_556 . ?
Pd2C Pd2C Cl3C 125.8(4) 2_556 . ?
Pd2C Pd2C Cl2C 127.8(4) 2_556 . ?
Cl3C Pd2C Cl2C 105.9(5) . . ?
N1 Pd1 N3 174.3(5) . . ?
N1 Pd1 N2 91.5(4) . . ?
N3 Pd1 N2 82.8(5) . . ?
N1 Pd1 Cl1 91.3(3) . . ?
N3 Pd1 Cl1 94.4(5) . . ?
N2 Pd1 Cl1 177.2(3) . . ?
C6 O1 C7 120.2(11) . . ?
C20 O2 H2 109.5 . . ?
N1 C20 O2 119.2(10) . . ?
N1 C20 C19 124.8(9) . . ?
O2 C20 C19 116.0(9) . . ?
C23 N2 C24 121.4(12) . . ?
C23 N2 Pd1 128.7(8) . . ?
C24 N2 Pd1 109.6(10) . . ?
C31 N3 C32 120.4(12) . . ?
C31 N3 Pd1 127.6(11) . . ?
C32 N3 Pd1 111.4(10) . . ?
C4 N4 C34 123.0(18) . . ?
C4 N4 H4A 118.5 . . ?
C34 N4 H4A 118.5 . . ?
C9 N5 C36 122.1(14) . . ?
C9 N5 H5B 118.9 . . ?
C36 N5 H5B 118.9 . . ?
C2 C1 C13 124.3(12) . . ?
C2 C1 C6 119.1(11) . . ?
C13 C1 C6 116.6(13) . . ?
C3 C2 C1 122.6(14) . . ?
C3 C2 H2A 118.7 . . ?
C1 C2 H2A 118.7 . . ?
C2 C3 C4 117.0(16) . . ?
C2 C3 C33 119.2(17) . . ?
C4 C3 C33 123.8(14) . . ?
N4 C4 C5 122.4(16) . . ?
N4 C4 C3 115.7(17) . . ?
C5 C4 C3 121.9(12) . . ?
C6 C5 C4 119.6(15) . . ?
C6 C5 H5A 120.2 . . ?
C4 C5 H5A 120.2 . . ?
O1 C6 C5 116.2(14) . . ?
O1 C6 C1 124.1(11) . . ?
C5 C6 C1 119.6(16) . . ?
O1 C7 C8 116.5(12) . . ?
O1 C7 C12 119.9(15) . . ?
C8 C7 C12 123.5(11) . . ?
C7 C8 C9 119.8(12) . . ?
C7 C8 H8A 120.1 . . ?
C9 C8 H8A 120.1 . . ?
N5 C9 C8 120.0(13) . . ?
N5 C9 C10 121.0(13) . . ?
C8 C9 C10 119.0(15) . . ?
C11 C10 C9 120.3(12) . . ?
C11 C10 C38 121.6(12) . . ?
C9 C10 C38 118.0(14) . . ?
C10 C11 C12 123.3(12) . . ?
C10 C11 H11A 118.3 . . ?
C12 C11 H11A 118.3 . . ?
C13 C12 C11 125.8(11) . . ?
C13 C12 C7 120.2(11) . . ?
C11 C12 C7 114.0(13) . . ?
C12 C13 C1 118.3(11) . . ?
C12 C13 C14 121.0(10) . . ?
C1 C13 C14 120.5(13) . . ?
C15 C14 C19 117.9(12) . . ?
C15 C14 C13 117.5(11) . . ?
C19 C14 C13 124.5(11) . . ?
C16 C15 C14 120.6(13) . . ?
C16 C15 H15A 119.7 . . ?
C14 C15 H15A 119.7 . . ?
C15 C16 C17 122.6(14) . . ?
C15 C16 H16A 118.7 . . ?
C17 C16 H16A 118.7 . . ?
C18 C17 C16 115.6(13) . . ?
C18 C17 H17A 122.2 . . ?
C16 C17 H17A 122.2 . . ?
C19 C18 C17 123.0(12) . . ?
C19 C18 H18A 118.5 . . ?
C17 C18 H18A 118.5 . . ?
C18 C19 C14 120.3(12) . . ?
C18 C19 C20 116.8(10) . . ?
C14 C19 C20 122.6(11) . . ?
C20 N1 C21 120.4(9) . . ?
C20 N1 Pd1 130.5(8) . . ?
C21 N1 Pd1 109.1(6) . . ?
N1 C21 C22 109.0(10) . . ?
N1 C21 H21A 109.9 . . ?
C22 C21 H21A 109.9 . . ?
N1 C21 H21B 109.9 . . ?
C22 C21 H21B 109.9 . . ?
H21A C21 H21B 108.3 . . ?
C21 C22 C23 122.3(12) . . ?
C21 C22 H22A 106.7 . . ?
C23 C22 H22A 106.7 . . ?
C21 C22 H22B 106.7 . . ?
C23 C22 H22B 106.7 . . ?
H22A C22 H22B 106.6 . . ?
O3 C23 N2 122.8(12) . . ?
O3 C23 C22 120.1(14) . . ?
N2 C23 C22 117.1(13) . . ?
C25 C24 C32 117.5(13) . . ?
C25 C24 N2 126.5(17) . . ?
C32 C24 N2 116.1(14) . . ?
C24 C25 C26 120(2) . . ?
C24 C25 H25A 119.8 . . ?
C26 C25 H25A 119.8 . . ?
C27 C26 C25 122(2) . . ?
C27 C26 H26A 119.0 . . ?
C25 C26 H26A 119.0 . . ?
C26 C27 C28 118.4(17) . . ?
C26 C27 H27A 120.8 . . ?
C28 C27 H27A 120.8 . . ?
C29 C28 C27 120.4(18) . . ?
C29 C28 C32 122.2(19) . . ?
C27 C28 C32 117(2) . . ?
C28 C29 C30 119.2(15) . . ?
C28 C29 H29A 120.4 . . ?
C30 C29 H29A 120.4 . . ?
C29 C30 C31 119(2) . . ?
C29 C30 H30A 120.4 . . ?
C31 C30 H30A 120.4 . . ?
N3 C31 C30 121.0(19) . . ?
N3 C31 H31A 119.5 . . ?
C30 C31 H31A 119.5 . . ?
C24 C32 N3 118.0(11) . . ?
C24 C32 C28 124.4(18) . . ?
N3 C32 C28 117.6(18) . . ?
C3 C33 H33A 109.5 . . ?
C3 C33 H33B 109.5 . . ?
H33A C33 H33B 109.5 . . ?
C3 C33 H33C 109.5 . . ?
H33A C33 H33C 109.5 . . ?
H33B C33 H33C 109.5 . . ?
N4 C34 C35 110.6(12) . . ?
N4 C34 H34A 109.5 . . ?
C35 C34 H34A 109.5 . . ?
N4 C34 H34B 109.5 . . ?
C35 C34 H34B 109.5 . . ?
H34A C34 H34B 108.1 . . ?
C34 C35 H35A 109.5 . . ?
C34 C35 H35B 109.5 . . ?
H35A C35 H35B 109.5 . . ?
C34 C35 H35C 109.5 . . ?
H35A C35 H35C 109.5 . . ?
H35B C35 H35C 109.5 . . ?
C37 C36 N5 109.4(15) . . ?
C37 C36 H36A 109.8 . . ?
N5 C36 H36A 109.8 . . ?
C37 C36 H36B 109.8 . . ?
N5 C36 H36B 109.8 . . ?
H36A C36 H36B 108.2 . . ?
C36 C37 H37A 109.5 . . ?
C36 C37 H37B 109.5 . . ?
H37A C37 H37B 109.5 . . ?
C36 C37 H37C 109.5 . . ?
H37A C37 H37C 109.5 . . ?
H37B C37 H37C 109.5 . . ?
C10 C38 H38A 109.5 . . ?
C10 C38 H38B 109.5 . . ?
H38A C38 H38B 109.5 . . ?
C10 C38 H38C 109.5 . . ?
H38A C38 H38C 109.5 . . ?
H38B C38 H38C 109.5 . . ?
H1W1 O1W H2W1 101.8 . . ?

loop_
_geom_bond_atom_site_label_1
_geom_bond_atom_site_label_2
_geom_bond_distance
_geom_bond_site_symmetry_2
_geom_bond_publ_flag
Pd2A Cl3A 2.106(13) . ?
Pd2A Cl4A 2.136(17) . ?
Pd2A Cl5A 2.282(15) . ?
Pd2A Cl2A 2.317(11) . ?
Pd2A Cl2A 2.521(19) 2_556 ?
Pd2A Cl4A 2.691(18) 2_556 ?
Cl2A Cl4A 0.578(17) 2_556 ?
Cl2A Pd2A 2.521(19) 2_556 ?
Cl4A Cl2A 0.578(17) 2_556 ?
Cl4A Pd2A 2.691(18) 2_556 ?
Pd2B Cl3B 2.154(13) . ?
Pd2B Cl5B 2.246(16) . ?
Pd2B Cl4B 2.261(15) . ?
Pd2B Cl2B 2.269(13) . ?
Cl2B Cl4B 2.00(2) 2_556 ?
Cl4B Cl2B 2.00(2) 2_556 ?
Pd2C Pd2C 2.146(14) 2_556 ?
Pd2C Cl3C 2.214(12) . ?
Pd2C Cl2C 2.397(12) . ?
Pd1 N1 1.993(8) . ?
Pd1 N3 2.003(10) . ?
Pd1 N2 2.038(11) . ?
Pd1 Cl1 2.309(4) . ?
O1 C6 1.306(18) . ?
O1 C7 1.334(14) . ?
O2 C20 1.331(12) . ?
O2 H2 0.8400 . ?
O3 C23 1.228(16) . ?
C20 N1 1.288(13) . ?
C20 C19 1.504(17) . ?
N2 C23 1.329(17) . ?
N2 C24 1.446(14) . ?
N3 C31 1.36(2) . ?
N3 C32 1.41(2) . ?
N4 C4 1.365(17) . ?
N4 C34 1.49(3) . ?
N4 H4A 0.8800 . ?
N5 C9 1.32(2) . ?
N5 C36 1.48(2) . ?
N5 H5B 0.8800 . ?
C1 C2 1.398(19) . ?
C1 C13 1.423(15) . ?
C1 C6 1.46(2) . ?
C2 C3 1.386(17) . ?
C2 H2A 0.9500 . ?
C3 C4 1.46(2) . ?
C3 C33 1.48(2) . ?
C4 C5 1.40(2) . ?
C5 C6 1.396(17) . ?
C5 H5A 0.9500 . ?
C7 C8 1.35(2) . ?
C7 C12 1.475(18) . ?
C8 C9 1.384(19) . ?
C8 H8A 0.9500 . ?
C9 C10 1.460(18) . ?
C10 C11 1.335(19) . ?
C10 C38 1.51(2) . ?
C11 C12 1.422(17) . ?
C11 H11A 0.9500 . ?
C12 C13 1.377(18) . ?
C13 C14 1.469(17) . ?
C14 C15 1.381(18) . ?
C14 C19 1.394(16) . ?
C15 C16 1.36(2) . ?
C15 H15A 0.9500 . ?
C16 C17 1.39(2) . ?
C16 H16A 0.9500 . ?
C17 C18 1.381(19) . ?
C17 H17A 0.9500 . ?
C18 C19 1.361(16) . ?
C18 H18A 0.9500 . ?
N1 C21 1.459(15) . ?
C21 C22 1.502(19) . ?
C21 H21A 0.9900 . ?
C21 H21B 0.9900 . ?
C22 C23 1.518(17) . ?
C22 H22A 0.9900 . ?
C22 H22B 0.9900 . ?
C24 C25 1.36(2) . ?
C24 C32 1.38(2) . ?
C25 C26 1.43(3) . ?
C25 H25A 0.9500 . ?
C26 C27 1.38(4) . ?
C26 H26A 0.9500 . ?
C27 C28 1.41(3) . ?
C27 H27A 0.9500 . ?
C28 C29 1.36(3) . ?
C28 C32 1.419(18) . ?
C29 C30 1.40(3) . ?
C29 H29A 0.9500 . ?
C30 C31 1.41(2) . ?
C30 H30A 0.9500 . ?
C31 H31A 0.9500 . ?
C33 H33A 0.9800 . ?
C33 H33B 0.9800 . ?
C33 H33C 0.9800 . ?
C34 C35 1.52(3) . ?
C34 H34A 0.9900 . ?
C34 H34B 0.9900 . ?
C35 H35A 0.9800 . ?
C35 H35B 0.9800 . ?
C35 H35C 0.9800 . ?
C36 C37 1.41(3) . ?
C36 H36A 0.9900 . ?
C36 H36B 0.9900 . ?
C37 H37A 0.9800 . ?
C37 H37B 0.9800 . ?
C37 H37C 0.9800 . ?
C38 H38A 0.9800 . ?
C38 H38B 0.9800 . ?
C38 H38C 0.9800 . ?
O1W H1W1 0.9781 . ?
O1W H2W1 0.7387 . ?

loop_
_geom_hbond_atom_site_label_D
_geom_hbond_atom_site_label_H
_geom_hbond_atom_site_label_A
_geom_hbond_distance_DH
_geom_hbond_distance_HA
_geom_hbond_distance_DA
_geom_hbond_angle_DHA
_geom_hbond_site_symmetry_A
O1W H2W1 O3 0.74 1.90 2.630(15) 171.3 4_545
N5 H5B Cl1 0.88 2.76 3.563(15) 151.4 6_566
C38 H38C Cl1 0.98 2.81 3.577(16) 135.7 6_566

loop_
_geom_torsion_atom_site_label_1
_geom_torsion_atom_site_label_2
_geom_torsion_atom_site_label_3
_geom_torsion_atom_site_label_4
_geom_torsion
_geom_torsion_site_symmetry_1
_geom_torsion_site_symmetry_2
_geom_torsion_site_symmetry_3
_geom_torsion_site_symmetry_4
_geom_torsion_publ_flag
Cl4A Pd2A Cl2A Cl4A -30(3) . . . 2_556 ?
Cl5A Pd2A Cl2A Cl4A 142(3) . . . 2_556 ?
Cl2A Pd2A Cl2A Cl4A -37(3) 2_556 . . 2_556 ?
Cl4A Pd2A Cl2A Pd2A 5.3(5) . . . 2_556 ?
Cl5A Pd2A Cl2A Pd2A 176.5(4) . . . 2_556 ?
Cl2A Pd2A Cl2A Pd2A -1.7(5) 2_556 . . 2_556 ?
Cl4A Pd2A Cl2A Pd2A 35(3) 2_556 . . 2_556 ?
Cl3A Pd2A Cl4A Cl2A 136(3) . . . 2_556 ?
Cl2A Pd2A Cl4A Cl2A -41(3) . . . 2_556 ?
Cl4A Pd2A Cl4A Cl2A -46(3) 2_556 . . 2_556 ?
Cl3A Pd2A Cl4A Pd2A 171.8(6) . . . 2_556 ?
Cl2A Pd2A Cl4A Pd2A -4.9(5) . . . 2_556 ?
Cl2A Pd2A Cl4A Pd2A 36(3) 2_556 . . 2_556 ?
Cl4A Pd2A Cl4A Pd2A -10.0(7) 2_556 . . 2_556 ?
Cl5B Pd2B Cl2B Cl4B 178.0(11) . . . 2_556 ?
Cl4B Pd2B Cl2B Cl4B -2.5(10) . . . 2_556 ?
Cl3B Pd2B Cl4B Cl2B -178.7(12) . . . 2_556 ?
Cl2B Pd2B Cl4B Cl2B 4.8(9) . . . 2_556 ?
N1 Pd1 N2 C23 -17.8(10) . . . . ?
N3 Pd1 N2 C23 161.7(11) . . . . ?
N1 Pd1 N2 C24 167.9(7) . . . . ?
N3 Pd1 N2 C24 -12.6(7) . . . . ?
N2 Pd1 N3 C31 -176.6(11) . . . . ?
Cl1 Pd1 N3 C31 2.9(10) . . . . ?
N2 Pd1 N3 C32 11.7(8) . . . . ?
Cl1 Pd1 N3 C32 -168.9(7) . . . . ?
C13 C1 C2 C3 -178.4(11) . . . . ?
C6 C1 C2 C3 2.6(17) . . . . ?
C1 C2 C3 C4 1.1(18) . . . . ?
C1 C2 C3 C33 -179.7(12) . . . . ?
C34 N4 C4 C5 3(2) . . . . ?
C34 N4 C4 C3 -177.5(14) . . . . ?
C2 C3 C4 N4 176.8(11) . . . . ?
C33 C3 C4 N4 -2.5(19) . . . . ?
C2 C3 C4 C5 -3.6(18) . . . . ?
C33 C3 C4 C5 177.1(13) . . . . ?
N4 C4 C5 C6 -178.1(11) . . . . ?
C3 C4 C5 C6 2.3(19) . . . . ?
C7 O1 C6 C5 -177.2(10) . . . . ?
C7 O1 C6 C1 6.9(17) . . . . ?
C4 C5 C6 O1 -174.6(11) . . . . ?
C4 C5 C6 C1 1.5(18) . . . . ?
C2 C1 C6 O1 171.9(11) . . . . ?
C13 C1 C6 O1 -7.3(16) . . . . ?
C2 C1 C6 C5 -3.9(16) . . . . ?
C13 C1 C6 C5 176.9(10) . . . . ?
C6 O1 C7 C8 178.4(11) . . . . ?
C6 O1 C7 C12 0.6(16) . . . . ?
O1 C7 C8 C9 -175.3(12) . . . . ?
C12 C7 C8 C9 2(2) . . . . ?
C36 N5 C9 C8 7(3) . . . . ?
C36 N5 C9 C10 -173.8(17) . . . . ?
C7 C8 C9 N5 179.0(15) . . . . ?
C7 C8 C9 C10 0(2) . . . . ?
N5 C9 C10 C11 179.6(16) . . . . ?
C8 C9 C10 C11 -1(2) . . . . ?
N5 C9 C10 C38 2(3) . . . . ?
C8 C9 C10 C38 -178.7(18) . . . . ?
C9 C10 C11 C12 0(2) . . . . ?
C38 C10 C11 C12 177.8(17) . . . . ?
C10 C11 C12 C13 -176.0(13) . . . . ?
C10 C11 C12 C7 1.7(18) . . . . ?
O1 C7 C12 C13 -7.6(16) . . . . ?
C8 C7 C12 C13 174.8(12) . . . . ?
O1 C7 C12 C11 174.5(10) . . . . ?
C8 C7 C12 C11 -3.1(17) . . . . ?
C11 C12 C13 C1 -175.5(11) . . . . ?
C7 C12 C13 C1 6.9(16) . . . . ?
C11 C12 C13 C14 -0.6(18) . . . . ?
C7 C12 C13 C14 -178.2(10) . . . . ?
C2 C1 C13 C12 -179.1(11) . . . . ?
C6 C1 C13 C12 0.0(15) . . . . ?
C2 C1 C13 C14 6.0(16) . . . . ?
C6 C1 C13 C14 -175.0(10) . . . . ?
C12 C13 C14 C15 -116.7(14) . . . . ?
C1 C13 C14 C15 58.1(16) . . . . ?
C12 C13 C14 C19 60.9(17) . . . . ?
C1 C13 C14 C19 -124.3(13) . . . . ?
C19 C14 C15 C16 1(2) . . . . ?
C13 C14 C15 C16 178.3(14) . . . . ?
C14 C15 C16 C17 1(2) . . . . ?
C15 C16 C17 C18 -3(2) . . . . ?
C16 C17 C18 C19 3(2) . . . . ?
C17 C18 C19 C14 -2(2) . . . . ?
C17 C18 C19 C20 -176.3(12) . . . . ?
C15 C14 C19 C18 -0.4(19) . . . . ?
C13 C14 C19 C18 -177.9(12) . . . . ?
C15 C14 C19 C20 174.1(12) . . . . ?
C13 C14 C19 C20 -3.5(19) . . . . ?
N1 C20 C19 C18 -128.7(12) . . . . ?
O2 C20 C19 C18 49.3(15) . . . . ?
N1 C20 C19 C14 56.7(17) . . . . ?
O2 C20 C19 C14 -125.4(11) . . . . ?
O2 C20 N1 C21 5.1(16) . . . . ?
C19 C20 N1 C21 -177.0(11) . . . . ?
O2 C20 N1 Pd1 -176.2(7) . . . . ?
C19 C20 N1 Pd1 1.7(17) . . . . ?
N2 Pd1 N1 C20 -128.8(10) . . . . ?
Cl1 Pd1 N1 C20 51.8(10) . . . . ?
N2 Pd1 N1 C21 50.0(8) . . . . ?
Cl1 Pd1 N1 C21 -129.4(8) . . . . ?
C20 N1 C21 C22 104.0(11) . . . . ?
Pd1 N1 C21 C22 -74.9(10) . . . . ?
N1 C21 C22 C23 61.5(15) . . . . ?
C24 N2 C23 O3 0.1(19) . . . . ?
Pd1 N2 C23 O3 -173.6(9) . . . . ?
C24 N2 C23 C22 179.0(11) . . . . ?
Pd1 N2 C23 C22 5.3(16) . . . . ?
C21 C22 C23 O3 156.4(13) . . . . ?
C21 C22 C23 N2 -22.5(19) . . . . ?
C23 N2 C24 C25 18.2(17) . . . . ?
Pd1 N2 C24 C25 -167.0(10) . . . . ?
C23 N2 C24 C32 -163.1(11) . . . . ?
Pd1 N2 C24 C32 11.6(12) . . . . ?
C32 C24 C25 C26 0.3(18) . . . . ?
N2 C24 C25 C26 178.9(12) . . . . ?
C24 C25 C26 C27 0(3) . . . . ?
C25 C26 C27 C28 0(3) . . . . ?
C26 C27 C28 C29 -177.0(17) . . . . ?
C26 C27 C28 C32 -1(3) . . . . ?
C27 C28 C29 C30 -179.1(14) . . . . ?
C32 C28 C29 C30 5(2) . . . . ?
C28 C29 C30 C31 -7(2) . . . . ?
C32 N3 C31 C30 0.8(18) . . . . ?
Pd1 N3 C31 C30 -170.3(9) . . . . ?
C29 C30 C31 N3 4(2) . . . . ?
C25 C24 C32 N3 176.6(10) . . . . ?
N2 C24 C32 N3 -2.2(16) . . . . ?
C25 C24 C32 C28 -1.7(18) . . . . ?
N2 C24 C32 C28 179.5(10) . . . . ?
C31 N3 C32 C24 178.9(11) . . . . ?
Pd1 N3 C32 C24 -8.7(13) . . . . ?
C31 N3 C32 C28 -2.6(17) . . . . ?
Pd1 N3 C32 C28 169.8(9) . . . . ?
C29 C28 C32 C24 177.9(13) . . . . ?
C27 C28 C32 C24 2(2) . . . . ?
C29 C28 C32 N3 -0.5(19) . . . . ?
C27 C28 C32 N3 -176.0(13) . . . . ?
C4 N4 C34 C35 76.7(19) . . . . ?
C9 N5 C36 C37 -165.5(18) . . . . ?
